data_7109005
loop_
_publ_author_name
'Sandeep Kumar'
'Prabhpreet Singh'
'Geeta Hundal'
'Maninder Singh Hundal'
'Subodh Kumar'

_publ_section_title
;
 A chemodosimeter for ratiometric detection of cyanide in aqueous media
 and human blood serum
;
_journal_name_full Chem.Commun.
_journal_page_first 2667
_journal_paper_doi 10.1039/c3cc40435h
_journal_volume 49
_journal_year 2013
_chemical_formula_moiety 'C28 H21 N3 O3'
_chemical_formula_sum 'C28 H21 N3 O3'
_chemical_formula_weight 447.48
_chemical_name_systematic
;
?
;
_space_group_IT_number 2
_symmetry_cell_setting triclinic
_symmetry_space_group_name_Hall '-P 1'
_symmetry_space_group_name_H-M 'P -1'
_atom_sites_solution_hydrogens geom
_atom_sites_solution_primary direct
_atom_sites_solution_secondary difmap
_audit_creation_method SHELXL-97
_cell_angle_alpha 65.498(16)
_cell_angle_beta 86.432(17)
_cell_angle_gamma 78.223(15)
_cell_formula_units_Z 2
_cell_length_a 8.718(3)
_cell_length_b 12.036(4)
_cell_length_c 12.296(4)
_cell_measurement_reflns_used 2827
_cell_measurement_temperature 296(2)
_cell_measurement_theta_max 21.67
_cell_measurement_theta_min 2.74
_cell_volume 1149.0(7)
_computing_cell_refinement 'Bruker SAINT'
_computing_data_collection 'Bruker APEX2'
_computing_data_reduction 'Bruker SAINT'
_computing_molecular_graphics 'Bruker SHELXTL'
_computing_publication_material 'Bruker SHELXTL'
_computing_structure_refinement 'SHELXL-97 (Sheldrick, 2008)'
_computing_structure_solution 'SIR-92 (Altomare et al.,1993)'
_diffrn_ambient_temperature 296(2)
_diffrn_measured_fraction_theta_full 0.953
_diffrn_measured_fraction_theta_max 0.953
_diffrn_measurement_device_type 'Bruker APEX-II CCD'
_diffrn_measurement_method '\f and \w scans'
_diffrn_radiation_monochromator graphite
_diffrn_radiation_source 'sealed tube'
_diffrn_radiation_type MoK\a
_diffrn_radiation_wavelength 0.71073
_diffrn_reflns_av_R_equivalents 0.0746
_diffrn_reflns_av_sigmaI/netI 0.0840
_diffrn_reflns_limit_h_max 11
_diffrn_reflns_limit_h_min -10
_diffrn_reflns_limit_k_max 15
_diffrn_reflns_limit_k_min -15
_diffrn_reflns_limit_l_max 15
_diffrn_reflns_limit_l_min -15
_diffrn_reflns_number 17503
_diffrn_reflns_theta_full 27.46
_diffrn_reflns_theta_max 27.46
_diffrn_reflns_theta_min 1.82
_exptl_absorpt_coefficient_mu 0.086
_exptl_absorpt_correction_T_max 0.7455
_exptl_absorpt_correction_T_min 0.5812
_exptl_absorpt_correction_type multi-scan
_exptl_absorpt_process_details
;
SADABS-2008/1 - Bruker AXS area detector scaling and
absorption correction'
;
_exptl_crystal_density_diffrn 1.293
_exptl_crystal_density_method 'not measured'
_exptl_crystal_F_000 468
_exptl_crystal_size_max 0.21
_exptl_crystal_size_mid 0.16
_exptl_crystal_size_min 0.10
_refine_diff_density_max 0.552
_refine_diff_density_min -0.407
_refine_diff_density_rms 0.132
_refine_ls_extinction_coef 0.07(2)
_refine_ls_extinction_expression Fc^*^=kFc[1+0.001xFc^2^\l^3^/sin(2\q)]^-1/4^
_refine_ls_extinction_method SHELXL
_refine_ls_goodness_of_fit_ref 1.528
_refine_ls_hydrogen_treatment none
_refine_ls_matrix_type full
_refine_ls_number_parameters 284
_refine_ls_number_reflns 5008
_refine_ls_number_restraints 8
_refine_ls_restrained_S_all 1.548
_refine_ls_R_factor_all 0.2083
_refine_ls_R_factor_gt 0.1450
_refine_ls_shift/su_max 0.001
_refine_ls_shift/su_mean 0.000
_refine_ls_structure_factor_coef Fsqd
_refine_ls_weighting_details 'calc w=1/[\s^2^(Fo^2^)+(0.2000P)^2^+0.0000P] where P=(Fo^2^+2Fc^2^)/3'
_refine_ls_weighting_scheme calc
_refine_ls_wR_factor_gt 0.4332
_refine_ls_wR_factor_ref 0.4664
_reflns_number_gt 2623
_reflns_number_total 5008
_reflns_threshold_expression >2sigma(I)
_cod_data_source_file c3cc40435h.txt
_cod_data_source_block shelxl2
_cod_original_cell_volume 1149.0(6)
_cod_database_code 7109005

loop_
_symmetry_equiv_pos_as_xyz
'x, y, z'
'-x, -y, -z'

loop_
_atom_site_label
_atom_site_type_symbol
_atom_site_fract_x
_atom_site_fract_y
_atom_site_fract_z
_atom_site_U_iso_or_equiv
_atom_site_adp_type
_atom_site_occupancy
_atom_site_symmetry_multiplicity
_atom_site_calc_flag
_atom_site_refinement_flags
C1 C 0.2504(8) -0.0236(6) 1.0037(7) 0.0727(19) Uani 1 1 d .
C2 C 0.1769(8) 0.0698(6) 0.9069(7) 0.0709(18) Uani 1 1 d .
H2 H 0.1210 0.0527 0.8556 0.085 Uiso 1 1 calc R
C3 C 0.1831(7) 0.1900(5) 0.8826(6) 0.0626(16) Uani 1 1 d .
H3 H 0.1331 0.2541 0.8140 0.075 Uiso 1 1 calc R
C4 C 0.2638(6) 0.2181(5) 0.9599(5) 0.0500(13) Uani 1 1 d .
C5 C 0.3423(7) 0.1203(5) 1.0594(5) 0.0625(15) Uani 1 1 d .
H5 H 0.3988 0.1364 1.1112 0.075 Uiso 1 1 calc R
C6 C 0.3358(8) -0.0015(6) 1.0812(6) 0.079(2) Uani 1 1 d .
H6 H 0.3883 -0.0676 1.1474 0.095 Uiso 1 1 calc R
C7 C 0.1509(5) 0.4437(4) 0.8841(4) 0.0404(11) Uani 1 1 d .
C8 C -0.0052(5) 0.4339(5) 0.8903(4) 0.0457(12) Uani 1 1 d .
H8 H -0.0316 0.3557 0.9259 0.055 Uiso 1 1 calc R
C9 C -0.1213(6) 0.5384(5) 0.8446(5) 0.0522(14) Uani 1 1 d .
H9 H -0.2250 0.5297 0.8449 0.063 Uiso 1 1 calc R
C10 C -0.0867(6) 0.6553(5) 0.7985(5) 0.0564(14) Uani 1 1 d .
H10 H -0.1666 0.7255 0.7727 0.068 Uiso 1 1 calc R
C11 C 0.0667(6) 0.6676(5) 0.7908(4) 0.0508(13) Uani 1 1 d .
H11 H 0.0911 0.7465 0.7566 0.061 Uiso 1 1 calc R
C12 C 0.1851(5) 0.5640(4) 0.8333(4) 0.0377(11) Uani 1 1 d .
C13 C 0.4468(6) 0.5587(5) 0.7360(5) 0.0549(14) Uani 1 1 d .
H13A H 0.4902 0.4705 0.7622 0.066 Uiso 1 1 calc RD
H13B H 0.5330 0.6018 0.7250 0.066 Uiso 1 1 calc R
C14 C 0.3561(6) 0.6071(4) 0.6157(4) 0.0718(19) Uani 1 1 d D
C15 C 0.3202(6) 0.5211(5) 0.5767(4) 0.096(3) Uani 1 1 d GD
C16 C 0.3584(7) 0.3918(5) 0.6291(5) 0.119(4) Uani 1 1 d G
H16 H 0.4174 0.3509 0.7001 0.142 Uiso 1 1 calc RD
C17 C 0.3083(8) 0.3236(7) 0.5754(6) 0.181(7) Uani 1 1 d G
H17 H 0.3338 0.2371 0.6104 0.217 Uiso 1 1 calc R
C18 C 0.2201(8) 0.3848(9) 0.4693(6) 0.223(11) Uani 1 1 d G
H18 H 0.1866 0.3391 0.4333 0.267 Uiso 1 1 calc R
C19 C 0.1820(7) 0.5141(9) 0.4169(5) 0.222(11) Uani 1 1 d G
H19 H 0.1230 0.5550 0.3459 0.267 Uiso 1 1 calc R
C20 C 0.2321(7) 0.5823(7) 0.4706(5) 0.176(7) Uani 1 1 d GD
C21 C 0.1766(14) 0.7087(7) 0.4034(8) 0.230(12) Uani 1 1 d D
H21 H 0.1162 0.7398 0.3335 0.276 Uiso 1 1 calc R
C22 C 0.2212(9) 0.7836(8) 0.4520(5) 0.182(8) Uani 1 1 d GD
C23 C 0.1712(10) 0.9114(8) 0.3901(6) 0.238(12) Uani 1 1 d G
H23 H 0.1089 0.9427 0.3211 0.286 Uiso 1 1 calc R
C24 C 0.2144(12) 0.9925(5) 0.4312(8) 0.253(11) Uani 1 1 d G
H24 H 0.1809 1.0780 0.3898 0.304 Uiso 1 1 calc R
C25 C 0.3075(11) 0.9457(5) 0.5343(8) 0.206(7) Uani 1 1 d G
H25 H 0.3363 0.9999 0.5618 0.248 Uiso 1 1 calc R
C26 C 0.3575(8) 0.8179(5) 0.5962(5) 0.133(4) Uani 1 1 d G
H26 H 0.4198 0.7866 0.6652 0.160 Uiso 1 1 calc R
C27 C 0.3144(7) 0.7369(4) 0.5550(4) 0.098(3) Uani 1 1 d GD
C29 C 0.3932(6) 0.6256(4) 0.8956(5) 0.0489(13) Uani 1 1 d .
H29 H 0.3234 0.6407 0.9505 0.059 Uiso 1 1 calc R
N1 N 0.2452(9) -0.1542(7) 1.0316(9) 0.106(3) Uani 1 1 d .
N2 N 0.2710(4) 0.3392(3) 0.9367(4) 0.0462(11) Uani 1 1 d .
H2A H 0.3569 0.3519 0.9562 0.055 Uiso 1 1 calc R
N3 N 0.3441(4) 0.5785(3) 0.8269(3) 0.0407(10) Uani 1 1 d .
O1 O 0.3141(10) -0.2379(5) 1.1169(7) 0.145(3) Uani 1 1 d .
O2 O 0.1658(8) -0.1695(5) 0.9581(8) 0.137(3) Uani 1 1 d .
O3 O 0.5236(4) 0.6509(4) 0.8926(4) 0.0639(12) Uani 1 1 d .

loop_
_atom_site_aniso_label
_atom_site_aniso_U_11
_atom_site_aniso_U_22
_atom_site_aniso_U_33
_atom_site_aniso_U_23
_atom_site_aniso_U_13
_atom_site_aniso_U_12
C1 0.077(4) 0.056(4) 0.104(5) -0.046(4) 0.037(4) -0.035(3)
C2 0.069(4) 0.061(4) 0.104(5) -0.051(4) 0.011(4) -0.024(3)
C3 0.069(4) 0.055(3) 0.078(4) -0.039(3) 0.000(3) -0.017(3)
C4 0.049(3) 0.041(3) 0.064(3) -0.025(2) 0.006(2) -0.011(2)
C5 0.065(4) 0.046(3) 0.070(4) -0.018(3) 0.004(3) -0.009(3)
C6 0.087(5) 0.045(3) 0.075(4) -0.006(3) 0.023(4) 0.005(3)
C7 0.041(3) 0.042(3) 0.041(3) -0.020(2) -0.002(2) -0.009(2)
C8 0.043(3) 0.052(3) 0.049(3) -0.023(2) 0.002(2) -0.019(2)
C9 0.034(3) 0.072(4) 0.052(3) -0.026(3) -0.003(2) -0.010(2)
C10 0.044(3) 0.060(3) 0.056(3) -0.019(3) -0.011(2) 0.001(3)
C11 0.045(3) 0.049(3) 0.050(3) -0.013(2) -0.005(2) -0.007(2)
C12 0.032(2) 0.041(2) 0.041(2) -0.017(2) -0.0020(19) -0.0092(19)
C13 0.039(3) 0.073(4) 0.058(3) -0.031(3) 0.005(2) -0.014(3)
C14 0.042(3) 0.127(6) 0.037(3) -0.022(3) 0.010(2) -0.026(3)
C15 0.057(4) 0.204(10) 0.070(4) -0.085(6) 0.025(3) -0.063(5)
C16 0.126(7) 0.186(10) 0.117(7) -0.110(7) 0.062(6) -0.100(7)
C17 0.209(13) 0.265(16) 0.196(13) -0.186(13) 0.136(11) -0.157(13)
C18 0.161(12) 0.53(3) 0.166(12) -0.271(19) 0.087(10) -0.205(17)
C19 0.097(8) 0.48(4) 0.144(11) -0.173(19) 0.043(8) -0.083(14)
C20 0.065(6) 0.42(2) 0.091(7) -0.154(12) 0.016(5) -0.060(9)
C21 0.085(8) 0.51(4) 0.082(8) -0.132(16) -0.017(6) -0.002(13)
C22 0.098(7) 0.252(16) 0.058(5) 0.032(7) 0.002(5) 0.052(9)
C23 0.175(14) 0.33(3) 0.106(10) -0.025(15) 0.007(9) 0.035(16)
C24 0.28(2) 0.155(14) 0.129(11) 0.092(11) 0.013(11) 0.051(12)
C25 0.209(14) 0.103(8) 0.182(13) 0.046(9) 0.051(11) -0.006(8)
C26 0.139(8) 0.084(6) 0.104(7) 0.026(5) 0.034(6) -0.019(6)
C27 0.074(5) 0.120(7) 0.051(4) 0.002(4) 0.008(3) 0.004(5)
C29 0.043(3) 0.044(3) 0.060(3) -0.023(2) -0.006(2) -0.005(2)
N1 0.115(6) 0.068(4) 0.148(7) -0.060(5) 0.067(5) -0.031(4)
N2 0.043(2) 0.037(2) 0.060(3) -0.0186(19) -0.0089(19) -0.0099(18)
N3 0.035(2) 0.041(2) 0.046(2) -0.0167(18) -0.0019(16) -0.0110(16)
O1 0.215(8) 0.044(3) 0.148(6) -0.019(4) 0.046(5) -0.022(4)
O2 0.130(5) 0.091(4) 0.241(8) -0.110(5) 0.042(5) -0.053(4)
O3 0.049(2) 0.070(2) 0.083(3) -0.036(2) -0.0130(19) -0.0181(18)

loop_
_atom_type_symbol
_atom_type_description
_atom_type_scat_dispersion_real
_atom_type_scat_dispersion_imag
_atom_type_scat_source
C C 0.0033 0.0016 'International Tables Vol C Tables 4.2.6.8 and 6.1.1.4'
H H 0.0000 0.0000 'International Tables Vol C Tables 4.2.6.8 and 6.1.1.4'
N N 0.0061 0.0033 'International Tables Vol C Tables 4.2.6.8 and 6.1.1.4'
O O 0.0106 0.0060 'International Tables Vol C Tables 4.2.6.8 and 6.1.1.4'

loop_
_geom_angle_atom_site_label_1
_geom_angle_atom_site_label_2
_geom_angle_atom_site_label_3
_geom_angle
C2 C1 C6 121.2(5)
C2 C1 N1 121.4(7)
C6 C1 N1 117.4(8)
C1 C2 C3 120.6(6)
C1 C2 H2 119.7
C3 C2 H2 119.7
C2 C3 C4 120.7(6)
C2 C3 H3 119.7
C4 C3 H3 119.7
N2 C4 C5 120.1(5)
N2 C4 C3 121.4(5)
C5 C4 C3 118.4(5)
C4 C5 C6 119.7(6)
C4 C5 H5 120.2
C6 C5 H5 120.2
C1 C6 C5 119.4(6)
C1 C6 H6 120.3
C5 C6 H6 120.3
C8 C7 N2 121.8(4)
C8 C7 C12 117.7(4)
N2 C7 C12 120.2(4)
C9 C8 C7 120.7(4)
C9 C8 H8 119.6
C7 C8 H8 119.6
C10 C9 C8 121.0(5)
C10 C9 H9 119.5
C8 C9 H9 119.5
C11 C10 C9 119.3(5)
C11 C10 H10 120.3
C9 C10 H10 120.3
C10 C11 C12 120.6(5)
C10 C11 H11 119.7
C12 C11 H11 119.7
C11 C12 C7 120.7(4)
C11 C12 N3 119.8(4)
C7 C12 N3 119.5(4)
N3 C13 C14 110.8(4)
N3 C13 H13A 109.5
C14 C13 H13A 109.5
N3 C13 H13B 109.5
C14 C13 H13B 109.5
H13A C13 H13B 108.1
C15 C14 C27 125.2(5)
C15 C14 C13 119.1(4)
C27 C14 C13 115.7(4)
C16 C15 C20 120.0
C16 C15 C14 129.5(3)
C20 C15 C14 110.5(3)
C17 C16 C15 120.0
C17 C16 H16 120.0
C15 C16 H16 120.0
C18 C17 C16 120.0
C18 C17 H17 120.0
C16 C17 H17 120.0
C17 C18 C19 120.0
C17 C18 H18 120.0
C19 C18 H18 120.0
C18 C19 C20 120.0
C18 C19 H19 120.0
C20 C19 H19 120.0
C19 C20 C15 120.0
C19 C20 C21 109.3(5)
C15 C20 C21 130.7(5)
C20 C21 C22 112.8(6)
C20 C21 H21 123.6
C22 C21 H21 123.6
C23 C22 C27 120.0
C23 C22 C21 116.6(6)
C27 C22 C21 123.4(6)
C22 C23 C24 120.0
C22 C23 H23 120.0
C24 C23 H23 120.0
C25 C24 C23 120.0
C25 C24 H24 120.0
C23 C24 H24 120.0
C24 C25 C26 120.0
C24 C25 H25 120.0
C26 C25 H25 120.0
C27 C26 C25 120.0
C27 C26 H26 120.0
C25 C26 H26 120.0
C26 C27 C22 120.0
C26 C27 C14 122.7(4)
C22 C27 C14 117.2(5)
O3 C29 N3 125.4(5)
O3 C29 H29 117.3
N3 C29 H29 117.3
O1 N1 O2 123.8(7)
O1 N1 C1 121.2(9)
O2 N1 C1 115.0(9)
C4 N2 C7 125.8(4)
C4 N2 H2A 117.1
C7 N2 H2A 117.1
C29 N3 C12 119.0(4)
C29 N3 C13 119.2(4)
C12 N3 C13 121.3(4)

loop_
_geom_bond_atom_site_label_1
_geom_bond_atom_site_label_2
_geom_bond_distance
C1 C2 1.335(10)
C1 C6 1.383(10)
C1 N1 1.473(9)
C2 C3 1.363(8)
C2 H2 0.9300
C3 C4 1.400(7)
C3 H3 0.9300
C4 N2 1.378(6)
C4 C5 1.390(8)
C5 C6 1.390(9)
C5 H5 0.9300
C6 H6 0.9300
C7 C8 1.384(6)
C7 N2 1.404(6)
C7 C12 1.407(6)
C8 C9 1.374(7)
C8 H8 0.9300
C9 C10 1.373(8)
C9 H9 0.9300
C10 C11 1.368(7)
C10 H10 0.9300
C11 C12 1.376(7)
C11 H11 0.9300
C12 N3 1.425(5)
C13 N3 1.456(6)
C13 C14 1.547(7)
C13 H13A 0.9700
C13 H13B 0.9700
C14 C15 1.401(8)
C14 C27 1.402(7)
C15 C16 1.3900
C15 C20 1.3900
C16 C17 1.3900
C16 H16 0.9300
C17 C18 1.3900
C17 H17 0.9300
C18 C19 1.3900
C18 H18 0.9300
C19 C20 1.3900
C19 H19 0.9300
C20 C21 1.392(12)
C21 C22 1.393(13)
C21 H21 0.9300
C22 C23 1.3900
C22 C27 1.3900
C23 C24 1.3900
C23 H23 0.9300
C24 C25 1.3900
C24 H24 0.9300
C25 C26 1.3900
C25 H25 0.9300
C26 C27 1.3900
C26 H26 0.9300
C29 O3 1.230(6)
C29 N3 1.326(6)
C29 H29 0.9300
N1 O1 1.197(10)
N1 O2 1.263(10)
N2 H2A 0.8600

loop_
_geom_torsion_atom_site_label_1
_geom_torsion_atom_site_label_2
_geom_torsion_atom_site_label_3
_geom_torsion_atom_site_label_4
_geom_torsion
C6 C1 C2 C3 -0.6(10)
N1 C1 C2 C3 180.0(6)
C1 C2 C3 C4 -1.3(9)
C2 C3 C4 N2 -179.9(5)
C2 C3 C4 C5 2.3(9)
N2 C4 C5 C6 -179.2(5)
C3 C4 C5 C6 -1.5(9)
C2 C1 C6 C5 1.4(10)
N1 C1 C6 C5 -179.1(6)
C4 C5 C6 C1 -0.4(9)
N2 C7 C8 C9 175.9(4)
C12 C7 C8 C9 2.2(7)
C7 C8 C9 C10 -4.2(8)
C8 C9 C10 C11 4.4(8)
C9 C10 C11 C12 -2.7(8)
C10 C11 C12 C7 0.8(7)
C10 C11 C12 N3 -178.7(4)
C8 C7 C12 C11 -0.5(7)
N2 C7 C12 C11 -174.4(4)
C8 C7 C12 N3 178.9(4)
N2 C7 C12 N3 5.1(6)
N3 C13 C14 C15 -107.5(5)
N3 C13 C14 C27 71.7(5)
C27 C14 C15 C16 178.8(4)
C13 C14 C15 C16 -2.2(7)
C27 C14 C15 C20 -2.1(6)
C13 C14 C15 C20 177.0(4)
C20 C15 C16 C17 0.0
C14 C15 C16 C17 179.0(5)
C15 C16 C17 C18 0.0
C16 C17 C18 C19 0.0
C17 C18 C19 C20 0.0
C18 C19 C20 C15 0.0
C18 C19 C20 C21 -178.6(8)
C16 C15 C20 C19 0.0
C14 C15 C20 C19 -179.2(4)
C16 C15 C20 C21 178.3(10)
C14 C15 C20 C21 -0.9(9)
C19 C20 C21 C22 179.6(7)
C15 C20 C21 C22 1.2(15)
C20 C21 C22 C23 179.8(7)
C20 C21 C22 C27 1.5(14)
C27 C22 C23 C24 0.0
C21 C22 C23 C24 -178.4(9)
C22 C23 C24 C25 0.0
C23 C24 C25 C26 0.0
C24 C25 C26 C27 0.0
C25 C26 C27 C22 0.0
C25 C26 C27 C14 -177.6(6)
C23 C22 C27 C26 0.0
C21 C22 C27 C26 178.2(10)
C23 C22 C27 C14 177.7(5)
C21 C22 C27 C14 -4.0(10)
C15 C14 C27 C26 -177.9(5)
C13 C14 C27 C26 3.0(7)
C15 C14 C27 C22 4.5(7)
C13 C14 C27 C22 -174.6(4)
C2 C1 N1 O1 178.3(7)
C6 C1 N1 O1 -1.1(10)
C2 C1 N1 O2 -0.6(10)
C6 C1 N1 O2 180.0(6)
C5 C4 N2 C7 -146.6(5)
C3 C4 N2 C7 35.7(8)
C8 C7 N2 C4 25.1(7)
C12 C7 N2 C4 -161.3(5)
O3 C29 N3 C12 -174.6(4)
O3 C29 N3 C13 -2.8(7)
C11 C12 N3 C29 69.0(6)
C7 C12 N3 C29 -110.5(5)
C11 C12 N3 C13 -102.6(5)
C7 C12 N3 C13 77.9(6)
C14 C13 N3 C29 -134.1(4)
C14 C13 N3 C12 37.5(5)
